data_4128508
loop_
_publ_author_name
'Ma, Jian-Xin'
'Li, Jian'
'Chen, Yi-Fan'
'Ning, Rui'
'Ao, Yu-Fei'
'Liu, Jun-Min'
'Sun, Junliang'
'Wang, De-Xian'
'Wang, Qi-Qiang'

_publ_section_title
;
 Cage Based Crystalline Covalent Organic Frameworks.
;
_journal_issue 9
_journal_name_full 'Journal of the American Chemical Society'
_journal_page_first 3843
_journal_page_last 3848
_journal_paper_doi 10.1021/jacs.9b00665
_journal_volume 141
_journal_year 2019
_chemical_formula_moiety 'C42 H21 N9 O9, 2(C H2 Cl2)'
_chemical_formula_sum 'C44 H25 Cl4 N9 O9'
_chemical_formula_weight 965.53
_space_group_crystal_system triclinic
_space_group_IT_number 2
_space_group_name_Hall '-P 1'
_space_group_name_H-M_alt 'P -1'
_atom_sites_solution_hydrogens geom
_atom_sites_solution_primary dual
_audit_creation_date 2017-01-03
_audit_creation_method
;
Olex2 1.2
(compiled 2016.11.30 svn.r3356 for OlexSys, GUI svn.r5269)
;
_cell_angle_alpha 91.0440(10)
_cell_angle_beta 105.987(3)
_cell_angle_gamma 106.771(2)
_cell_formula_units_Z 4
_cell_length_a 12.538(3)
_cell_length_b 18.879(4)
_cell_length_c 19.6252(19)
_cell_measurement_reflns_used 10786
_cell_measurement_temperature 173.1500
_cell_measurement_theta_max 27.4820
_cell_measurement_theta_min 1.4835
_cell_volume 4251.6(14)
_computing_cell_refinement 'CrystalClear (Rigaku Inc., 2007)'
_computing_data_collection 'CrystalClear (Rigaku Inc., 2007)'
_computing_data_reduction 'CrystalClear (Rigaku Inc., 2007)'
_computing_molecular_graphics 'Olex2 (Dolomanov et al., 2009)'
_computing_publication_material 'CIFTAB (Sheldrick, 2013)'
_computing_structure_refinement 'SHELXL (Sheldrick, 2014)'
_computing_structure_solution
;
'SHELXT (Sheldrick, 2014)'
;
_diffrn_ambient_temperature 173.1500
_diffrn_detector_area_resol_mean 28.5714
_diffrn_measured_fraction_theta_full 99.5000
_diffrn_measured_fraction_theta_max 27.4820
_diffrn_measurement_details
;
scan:
	Number of images: 360
	           Slice: -110.0000 - 70.0000
	     Image width: 0.5000
	        Exp time: 8.0000
	   Rotation axis: Omega
	           Omega: 0.0000
	             Chi: 45.0000
	             Phi: 270.0000
	             XTD: 44.9254
	          2theta: -19.8794
scan:
	Number of images: 360
	           Slice: -110.0000 - 70.0000
	     Image width: 0.5000
	        Exp time: 8.0000
	   Rotation axis: Omega
	           Omega: 0.0000
	             Chi: 45.0000
	             Phi: 0.0000
	             XTD: 44.9254
	          2theta: -19.8794
scan:
	Number of images: 278
	           Slice: -77.0000 - 62.0000
	     Image width: 0.5000
	        Exp time: 8.0000
	   Rotation axis: Omega
	           Omega: 0.0000
	             Chi: 45.0000
	             Phi: 180.0000
	             XTD: 44.9254
	          2theta: -19.8794
scan:
	Number of images: 242
	           Slice: -80.0000 - 41.0000
	     Image width: 0.5000
	        Exp time: 8.0000
	   Rotation axis: Omega
	           Omega: 0.0000
	             Chi: 45.0000
	             Phi: 90.0000
	             XTD: 44.9254
	          2theta: -19.8794
;
_diffrn_measurement_device
;
Saturn724+ (2x2 bin mode)
;
_diffrn_measurement_device_details
;
AFC10: Fixed Chi 2 circle
;
_diffrn_measurement_device_type 'MM007-HF CCD(Saturn 724+)'
_diffrn_measurement_method '\w scans at fixed \c = 45\%'
_diffrn_orient_matrix_type d*Trek
_diffrn_orient_matrix_UB_11 -0.0707
_diffrn_orient_matrix_UB_12 -0.0362
_diffrn_orient_matrix_UB_13 0.0360
_diffrn_orient_matrix_UB_21 0.0146
_diffrn_orient_matrix_UB_22 -0.0500
_diffrn_orient_matrix_UB_23 0.0196
_diffrn_orient_matrix_UB_31 -0.0001
_diffrn_orient_matrix_UB_32 0.0138
_diffrn_orient_matrix_UB_33 0.0515
_diffrn_radiation_detector CCD
_diffrn_radiation_monochromator Confocal
_diffrn_radiation_type MoK\a
_diffrn_radiation_wavelength 0.710747
_diffrn_reflns_av_R_equivalents 0.0554
_diffrn_reflns_av_unetI/netI 0.0606
_diffrn_reflns_Laue_measured_fraction_full 0.997
_diffrn_reflns_Laue_measured_fraction_max 0.993
_diffrn_reflns_limit_h_max 16
_diffrn_reflns_limit_h_min -16
_diffrn_reflns_limit_k_max 24
_diffrn_reflns_limit_k_min -24
_diffrn_reflns_limit_l_max 25
_diffrn_reflns_limit_l_min -25
_diffrn_reflns_number 58553
_diffrn_reflns_point_group_measured_fraction_full 0.997
_diffrn_reflns_point_group_measured_fraction_max 0.993
_diffrn_reflns_theta_full 25.242
_diffrn_reflns_theta_max 27.480
_diffrn_reflns_theta_min 1.085
_diffrn_source 'Rotating Anode'
_diffrn_source_current 24.0000
_diffrn_source_power 1.2000
_diffrn_source_voltage 50.0000
_exptl_absorpt_coefficient_mu 0.348
_exptl_absorpt_correction_T_max 1.0000
_exptl_absorpt_correction_T_min 0.8878
_exptl_absorpt_correction_type multi-scan
_exptl_absorpt_process_details 'CrystalClear (Rigaku Inc., 2007)'
_exptl_crystal_colour Colorless
_exptl_crystal_density_diffrn 1.508
_exptl_crystal_description Block
_exptl_crystal_F_000 1968
_exptl_crystal_size_max 0.275
_exptl_crystal_size_mid 0.18
_exptl_crystal_size_min 0.09
_refine_diff_density_max 1.133
_refine_diff_density_min -0.946
_refine_diff_density_rms 0.076
_refine_ls_extinction_method none
_refine_ls_goodness_of_fit_ref 1.144
_refine_ls_hydrogen_treatment constr
_refine_ls_matrix_type full
_refine_ls_number_parameters 1189
_refine_ls_number_reflns 19373
_refine_ls_number_restraints 0
_refine_ls_restrained_S_all 1.144
_refine_ls_R_factor_all 0.1198
_refine_ls_R_factor_gt 0.1015
_refine_ls_shift/su_max 0.001
_refine_ls_shift/su_mean 0.000
_refine_ls_structure_factor_coef Fsqd
_refine_ls_weighting_details 'w=1/[\s^2^(Fo^2^)+(0.0716P)^2^+9.3519P] where P=(Fo^2^+2Fc^2^)/3'
_refine_ls_weighting_scheme calc
_refine_ls_wR_factor_gt 0.2168
_refine_ls_wR_factor_ref 0.2294
_reflns_Friedel_coverage 0.000
_reflns_number_gt 16126
_reflns_number_total 19373
_reflns_threshold_expression 'I > 2\s(I)'
_cod_data_source_file ja9b00665_si_001.cif
_cod_data_source_block mx5487
_cod_depositor_comments
;
The following automatic conversions were performed:

data item '_exptl_absorpt_correction_type' value 'Multi-scan' was
changed to 'multi-scan' in accordance with the
/home/data/users/saulius/crontab/automatic-downloads/current/ACS/lib/dictionaries/cif_core.dic
dictionary named 'cif_core.dic' version 2.4.2 last updated on
2011-04-26.

Automatic conversion script
Id: cif_fix_values 6909 2019-04-08 15:41:33Z antanas 
;
_cod_original_cell_volume 4251.5(13)
_cod_database_code 4128508
_shelx_space_group_comment
;
The symmetry employed for this shelxl refinement is uniquely defined
by the following loop, which should always be used as a source of
symmetry information in preference to the above space-group names.
They are only intended as comments.
;
_diffrn_number_total 19385
_olex2_refinement_description
;
1. Fixed Uiso
 At 1.2 times of:
  All C(H) groups, All C(H,H) groups
2.a Secondary CH2 refined with riding coordinates:
 C43(H43A,H43B), C44(H44A,H44B), C46(H46A,H46B), C45(H45A,H45B)
2.b Aromatic/amide H refined with riding coordinates:
 C5A(H5A), C7A(H7A), C9A(H9A), C17A(H17A), C19A(H19A), C21A(H21A), C23A(H23A),
 C24A(H24A), C26A(H26A), C27A(H27A), C28A(H28A), C30A(H30A), C31A(H31A),
 C33A(H33A), C34A(H34A), C35A(H35A), C37A(H37A), C38A(H38A), C40A(H40A),
 C41A(H41A), C42A(H42A), C5(H5), C7(H7), C9(H9), C17(H17), C19(H19), C21(H21),
 C23(H23), C24(H24), C26(H26), C27(H27), C28(H28), C30(H30), C31(H31), C33(H33),
  C34(H34), C35(H35), C37(H37), C38(H38), C40(H40), C41(H41), C42(H42)
;
_shelx_shelxl_version_number 2014/7
_olex2_submission_special_instructions 'No special instructions were received'

loop_
_space_group_symop_operation_xyz
'x, y, z'
'-x, -y, -z'

loop_
_atom_site_label
_atom_site_type_symbol
_atom_site_fract_x
_atom_site_fract_y
_atom_site_fract_z
_atom_site_U_iso_or_equiv
_atom_site_adp_type
_atom_site_occupancy
_atom_site_site_symmetry_order
_atom_site_calc_flag
_atom_site_refinement_flags_posn
O1A O 0.8074(2) 0.66666(14) 0.06598(14) 0.0319(6) Uani 1 1 d .
O2A O 0.7029(2) 0.86197(13) 0.14053(14) 0.0280(5) Uani 1 1 d .
O3A O 0.4570(2) 0.49534(13) 0.09192(13) 0.0273(5) Uani 1 1 d .
O4A O 0.3718(2) 0.69009(13) 0.18466(13) 0.0257(5) Uani 1 1 d .
O5A O 0.7380(2) 0.76346(14) 0.36770(13) 0.0280(5) Uani 1 1 d .
O6A O 0.8091(2) 0.55761(14) 0.28569(13) 0.0300(6) Uani 1 1 d .
O7A O 1.0042(3) 1.06896(17) -0.21005(16) 0.0477(8) Uani 1 1 d .
O8A O -0.3383(3) 0.30085(17) -0.01159(16) 0.0437(7) Uani 1 1 d .
O9A O 1.1415(4) 0.6437(2) 0.78966(18) 0.0705(12) Uani 1 1 d .
N1A N 0.8512(3) 0.77474(17) 0.01859(17) 0.0294(7) Uani 1 1 d .
N2A N 0.7915(3) 0.87489(16) 0.05457(16) 0.0282(7) Uani 1 1 d .
N3A N 0.7515(3) 0.76079(16) 0.10701(16) 0.0272(6) Uani 1 1 d .
N4A N 0.2290(3) 0.58513(16) 0.13683(15) 0.0250(6) Uani 1 1 d .
N5A N 0.2712(3) 0.48395(16) 0.08719(16) 0.0264(6) Uani 1 1 d .
N6A N 0.4242(3) 0.59531(16) 0.14071(16) 0.0256(6) Uani 1 1 d .
N7A N 0.7672(3) 0.66018(16) 0.32164(15) 0.0249(6) Uani 1 1 d .
N8A N 0.8296(3) 0.69896(17) 0.44605(15) 0.0277(7) Uani 1 1 d .
N9A N 0.8631(3) 0.59072(17) 0.40347(16) 0.0290(7) Uani 1 1 d .
C1A C 0.8031(3) 0.7371(2) 0.06467(19) 0.0278(8) Uani 1 1 d .
C2A C 0.8416(3) 0.8437(2) 0.01510(19) 0.0279(8) Uani 1 1 d .
C3A C 0.7509(3) 0.83053(19) 0.09952(19) 0.0261(7) Uani 1 1 d .
C4A C 0.6538(3) 0.81629(19) 0.18700(18) 0.0243(7) Uani 1 1 d .
C5A C 0.5370(3) 0.77557(18) 0.16178(18) 0.0228(7) Uani 1 1 d .
H5A H 0.4918 0.7788 0.1163 0.027 Uiso 1 1 calc R
C6A C 0.4909(3) 0.72999(18) 0.20744(18) 0.0225(7) Uani 1 1 d .
C7A C 0.5553(3) 0.72433(18) 0.27561(18) 0.0243(7) Uani 1 1 d .
H7A H 0.5220 0.6932 0.3054 0.029 Uiso 1 1 calc R
C8A C 0.6720(3) 0.76711(18) 0.29784(17) 0.0211(7) Uani 1 1 d .
C9A C 0.7224(3) 0.81428(18) 0.25471(19) 0.0237(7) Uani 1 1 d .
H9A H 0.7999 0.8436 0.2708 0.028 Uiso 1 1 calc R
C10A C 0.3425(3) 0.62075(18) 0.15318(18) 0.0237(7) Uani 1 1 d .
C11A C 0.1978(3) 0.51658(19) 0.10374(18) 0.0247(7) Uani 1 1 d .
C12A C 0.3813(3) 0.52688(19) 0.10820(18) 0.0239(7) Uani 1 1 d .
C13A C 0.7800(3) 0.70533(19) 0.37805(18) 0.0250(7) Uani 1 1 d .
C14A C 0.8690(3) 0.6401(2) 0.45554(19) 0.0271(8) Uani 1 1 d .
C15A C 0.8130(3) 0.6058(2) 0.33846(19) 0.0266(7) Uani 1 1 d .
C16A C 0.7493(3) 0.56687(19) 0.21578(18) 0.0247(7) Uani 1 1 d .
C17A C 0.8092(3) 0.61405(18) 0.17647(19) 0.0244(7) Uani 1 1 d .
H17A H 0.8878 0.6403 0.1953 0.029 Uiso 1 1 calc R
C18A C 0.7475(3) 0.62065(19) 0.10821(19) 0.0243(7) Uani 1 1 d .
C19A C 0.6310(3) 0.58147(19) 0.07838(19) 0.0260(7) Uani 1 1 d .
H19A H 0.5914 0.5858 0.0318 0.031 Uiso 1 1 calc R
C20A C 0.5763(3) 0.53592(18) 0.12035(19) 0.0241(7) Uani 1 1 d .
C21A C 0.6330(3) 0.52662(18) 0.18920(18) 0.0230(7) Uani 1 1 d .
H21A H 0.5944 0.4947 0.2163 0.028 Uiso 1 1 calc R
C22A C 0.8903(3) 0.8887(2) -0.03605(19) 0.0282(8) Uani 1 1 d .
C23A C 0.9691(4) 0.8685(2) -0.0643(2) 0.0316(8) Uani 1 1 d .
H23A H 0.9918 0.8268 -0.0507 0.038 Uiso 1 1 calc R
C24A C 1.0135(4) 0.9109(2) -0.1128(2) 0.0330(8) Uani 1 1 d .
H24A H 1.0662 0.8977 -0.1317 0.040 Uiso 1 1 calc R
C25A C 0.9800(4) 0.9726(2) -0.1332(2) 0.0301(8) Uani 1 1 d .
C26A C 0.9026(4) 0.9935(2) -0.1052(2) 0.0333(9) Uani 1 1 d .
H26A H 0.8809 1.0354 -0.1192 0.040 Uiso 1 1 calc R
C27A C 0.8573(4) 0.9523(2) -0.0564(2) 0.0323(8) Uani 1 1 d .
H27A H 0.8056 0.9665 -0.0371 0.039 Uiso 1 1 calc R
C28A C 1.0286(4) 1.0154(2) -0.1863(2) 0.0367(9) Uani 1 1 d .
H28A H 1.0819 0.9996 -0.2025 0.044 Uiso 1 1 calc R
C29A C 0.0721(3) 0.47434(19) 0.08337(18) 0.0255(7) Uani 1 1 d .
C30A C -0.0029(3) 0.5030(2) 0.10818(19) 0.0297(8) Uani 1 1 d .
H30A H 0.0263 0.5479 0.1372 0.036 Uiso 1 1 calc R
C31A C -0.1203(3) 0.4647(2) 0.0895(2) 0.0304(8) Uani 1 1 d .
H31A H -0.1699 0.4832 0.1069 0.037 Uiso 1 1 calc R
C32A C -0.1647(3) 0.3984(2) 0.04484(19) 0.0275(8) Uani 1 1 d .
C33A C -0.0903(3) 0.3703(2) 0.01935(18) 0.0279(8) Uani 1 1 d .
H33A H -0.1201 0.3262 -0.0108 0.033 Uiso 1 1 calc R
C34A C 0.0282(3) 0.40790(19) 0.03867(19) 0.0276(8) Uani 1 1 d .
H34A H 0.0780 0.3888 0.0219 0.033 Uiso 1 1 calc R
C35A C -0.2897(4) 0.3585(2) 0.0264(2) 0.0354(9) Uani 1 1 d .
H35A H -0.3350 0.3794 0.0457 0.043 Uiso 1 1 calc R
C36A C 0.9237(3) 0.6276(2) 0.52999(19) 0.0296(8) Uani 1 1 d .
C37A C 0.9626(3) 0.6850(2) 0.58454(19) 0.0304(8) Uani 1 1 d .
H37A H 0.9517 0.7308 0.5748 0.036 Uiso 1 1 calc R
C38A C 1.0178(4) 0.6746(2) 0.6535(2) 0.0364(9) Uani 1 1 d .
H38A H 1.0464 0.7139 0.6895 0.044 Uiso 1 1 calc R
C39A C 1.0301(4) 0.6054(2) 0.6688(2) 0.0367(9) Uani 1 1 d .
C40A C 0.9870(4) 0.5466(3) 0.6148(2) 0.0429(10) Uani 1 1 d .
H40A H 0.9926 0.4998 0.6253 0.051 Uiso 1 1 calc R
C41A C 0.9356(4) 0.5581(2) 0.5454(2) 0.0380(9) Uani 1 1 d .
H41A H 0.9091 0.5192 0.5091 0.046 Uiso 1 1 calc R
C42A C 1.0911(5) 0.5944(3) 0.7421(2) 0.0498(12) Uani 1 1 d .
H42A H 1.0903 0.5463 0.7519 0.060 Uiso 1 1 calc R
O1 O 0.7964(2) 0.35747(14) 0.63505(15) 0.0323(6) Uani 1 1 d .
O2 O 0.4554(2) 0.16242(14) 0.56257(15) 0.0336(6) Uani 1 1 d .
O3 O 1.0153(2) 0.18513(13) 0.67412(13) 0.0262(5) Uani 1 1 d .
O4 O 0.6785(2) -0.00927(14) 0.58436(15) 0.0322(6) Uani 1 1 d .
O5 O 0.5523(2) 0.05187(14) 0.78078(13) 0.0315(6) Uani 1 1 d .
O6 O 0.8769(2) 0.25575(14) 0.86034(13) 0.0308(6) Uani 1 1 d .
O7 O 0.3757(3) 0.57340(17) 0.29611(17) 0.0485(8) Uani 1 1 d .
O8 O 1.2119(3) -0.22474(18) 0.51215(17) 0.0490(8) Uani 1 1 d .
O9 O 0.7417(4) 0.1563(2) 1.28527(18) 0.0697(11) Uani 1 1 d .
N1 N 0.6438(3) 0.37026(17) 0.55036(17) 0.0313(7) Uani 1 1 d .
N2 N 0.4645(3) 0.27108(17) 0.51605(17) 0.0320(7) Uani 1 1 d .
N3 N 0.6304(3) 0.25624(17) 0.60275(17) 0.0295(7) Uani 1 1 d .
N4 N 0.8506(3) -0.02248(17) 0.58112(16) 0.0272(6) Uani 1 1 d .
N5 N 1.0241(3) 0.07786(16) 0.63002(15) 0.0253(6) Uani 1 1 d .
N6 N 0.8423(3) 0.09086(16) 0.63165(15) 0.0248(6) Uani 1 1 d .
N7 N 0.7153(3) 0.15383(17) 0.81513(16) 0.0281(7) Uani 1 1 d .
N8 N 0.6311(3) 0.08546(17) 0.89854(17) 0.0303(7) Uani 1 1 d .
N9 N 0.8008(3) 0.19111(17) 0.93952(16) 0.0288(7) Uani 1 1 d .
C1 C 0.6853(3) 0.3259(2) 0.5942(2) 0.0295(8) Uani 1 1 d .
C2 C 0.5312(3) 0.3401(2) 0.5126(2) 0.0305(8) Uani 1 1 d .
C3 C 0.5207(3) 0.2328(2) 0.5609(2) 0.0284(8) Uani 1 1 d .
C4 C 0.5117(3) 0.11611(19) 0.6036(2) 0.0276(8) Uani 1 1 d .
C5 C 0.5675(3) 0.0773(2) 0.57301(19) 0.0268(8) Uani 1 1 d .
H5 H 0.5695 0.0821 0.5263 0.032 Uiso 1 1 calc R
C6 C 0.6203(3) 0.0312(2) 0.61368(19) 0.0272(8) Uani 1 1 d .
C7 C 0.6164(3) 0.02178(19) 0.6828(2) 0.0276(8) Uani 1 1 d .
H7 H 0.6514 -0.0101 0.7094 0.033 Uiso 1 1 calc R
C8 C 0.5587(3) 0.06150(19) 0.71079(19) 0.0269(8) Uani 1 1 d .
C9 C 0.5046(3) 0.1087(2) 0.6724(2) 0.0276(8) Uani 1 1 d .
H9 H 0.4651 0.1343 0.6920 0.033 Uiso 1 1 calc R
C10 C 0.7958(3) 0.02161(19) 0.60001(19) 0.0262(7) Uani 1 1 d .
C11 C 0.9665(3) 0.00901(19) 0.59757(18) 0.0255(7) Uani 1 1 d .
C12 C 0.9562(3) 0.11448(19) 0.64448(17) 0.0235(7) Uani 1 1 d .
C13 C 0.6378(3) 0.0996(2) 0.83363(19) 0.0275(8) Uani 1 1 d .
C14 C 0.7161(3) 0.1342(2) 0.95030(19) 0.0272(7) Uani 1 1 d .
C15 C 0.7934(3) 0.1973(2) 0.8719(2) 0.0278(8) Uani 1 1 d .
C16 C 0.8839(3) 0.26056(19) 0.78996(18) 0.0255(7) Uani 1 1 d .
C17 C 0.8358(3) 0.30813(19) 0.7481(2) 0.0284(8) Uani 1 1 d .
H17 H 0.7976 0.3368 0.7650 0.034 Uiso 1 1 calc R
C18 C 0.8469(3) 0.31116(19) 0.68076(19) 0.0255(7) Uani 1 1 d .
C19 C 0.9059(3) 0.27176(19) 0.65454(19) 0.0257(7) Uani 1 1 d .
H19 H 0.9140 0.2760 0.6090 0.031 Uiso 1 1 calc R
C20 C 0.9527(3) 0.22539(18) 0.69890(18) 0.0223(7) Uani 1 1 d .
C21 C 0.9430(3) 0.21873(19) 0.76678(19) 0.0249(7) Uani 1 1 d .
H21 H 0.9751 0.1872 0.7958 0.030 Uiso 1 1 calc R
C22 C 0.4781(3) 0.3870(2) 0.4631(2) 0.0307(8) Uani 1 1 d .
C23 C 0.5485(4) 0.4498(2) 0.4425(2) 0.0345(9) Uani 1 1 d .
H23 H 0.6292 0.4627 0.4607 0.041 Uiso 1 1 calc R
C24 C 0.4988(4) 0.4929(2) 0.3955(2) 0.0357(9) Uani 1 1 d .
H24 H 0.5459 0.5343 0.3816 0.043 Uiso 1 1 calc R
C25 C 0.3787(4) 0.4743(2) 0.3690(2) 0.0317(8) Uani 1 1 d .
C26 C 0.3081(4) 0.4127(2) 0.3900(2) 0.0327(8) Uani 1 1 d .
H26 H 0.2275 0.4010 0.3726 0.039 Uiso 1 1 calc R
C27 C 0.3570(4) 0.3686(2) 0.4366(2) 0.0321(8) Uani 1 1 d .
H27 H 0.3095 0.3271 0.4502 0.039 Uiso 1 1 calc R
C28 C 0.3236(4) 0.5192(2) 0.3176(2) 0.0388(10) Uani 1 1 d .
H28 H 0.2427 0.5041 0.3007 0.047 Uiso 1 1 calc R
C29 C 1.0380(3) -0.03417(19) 0.57972(19) 0.0262(7) Uani 1 1 d .
C30 C 0.9856(3) -0.10256(19) 0.53751(18) 0.0268(7) Uani 1 1 d .
H30 H 0.9050 -0.1208 0.5192 0.032 Uiso 1 1 calc R
C31 C 1.0547(3) -0.1428(2) 0.52325(19) 0.0289(8) Uani 1 1 d .
H31 H 1.0202 -0.1880 0.4947 0.035 Uiso 1 1 calc R
C32 C 1.1751(3) -0.1165(2) 0.55116(19) 0.0284(8) Uani 1 1 d .
C33 C 1.2275(4) -0.0471(2) 0.5908(2) 0.0323(8) Uani 1 1 d .
H33 H 1.3083 -0.0285 0.6081 0.039 Uiso 1 1 calc R
C34 C 1.1595(3) -0.0057(2) 0.6046(2) 0.0311(8) Uani 1 1 d .
H34 H 1.1946 0.0411 0.6303 0.037 Uiso 1 1 calc R
C35 C 1.2486(4) -0.1624(2) 0.5431(2) 0.0364(9) Uani 1 1 d .
H35 H 1.3288 -0.1424 0.5632 0.044 Uiso 1 1 calc R
C36 C 0.7161(3) 0.1245(2) 1.02504(19) 0.0294(8) Uani 1 1 d .
C37 C 0.6563(4) 0.0570(2) 1.0434(2) 0.0400(10) Uani 1 1 d .
H37 H 0.6170 0.0166 1.0087 0.048 Uiso 1 1 calc R
C38 C 0.6552(4) 0.0498(3) 1.1134(2) 0.0473(11) Uani 1 1 d .
H38 H 0.6172 0.0042 1.1259 0.057 Uiso 1 1 calc R
C39 C 0.7104(4) 0.1102(3) 1.1648(2) 0.0398(10) Uani 1 1 d .
C40 C 0.7723(4) 0.1773(2) 1.1465(2) 0.0357(9) Uani 1 1 d .
H40 H 0.8112 0.2176 1.1813 0.043 Uiso 1 1 calc R
C41 C 0.7762(3) 0.1846(2) 1.0778(2) 0.0304(8) Uani 1 1 d .
H41 H 0.8188 0.2294 1.0662 0.036 Uiso 1 1 calc R
C42 C 0.7034(5) 0.1045(3) 1.2386(3) 0.0563(13) Uani 1 1 d .
H42 H 0.6670 0.0580 1.2502 0.068 Uiso 1 1 calc R
Cl1 Cl 0.5616(2) 0.8503(2) -0.1366(2) 0.1780(15) Uani 1 1 d .
Cl2 Cl 0.55065(19) 0.7053(2) -0.07770(14) 0.1385(11) Uani 1 1 d .
C43 C 0.4880(9) 0.7596(6) -0.1216(10) 0.204(8) Uani 1 1 d .
H43A H 0.4310 0.7650 -0.0986 0.245 Uiso 1 1 calc R
H43B H 0.4441 0.7329 -0.1682 0.245 Uiso 1 1 calc R
Cl3 Cl 0.36500(16) 0.35485(10) 0.22616(9) 0.0805(5) Uani 1 1 d .
Cl4 Cl 0.11251(16) 0.31685(11) 0.18986(9) 0.0802(5) Uani 1 1 d .
C44 C 0.2310(5) 0.3146(3) 0.1603(3) 0.0610(14) Uani 1 1 d .
H44A H 0.2298 0.3411 0.1184 0.073 Uiso 1 1 calc R
H44B H 0.2237 0.2633 0.1467 0.073 Uiso 1 1 calc R
Cl5 Cl 1.44830(15) -0.24795(11) 0.64610(12) 0.0916(6) Uani 1 1 d .
Cl6 Cl 1.31796(17) -0.38963(11) 0.67941(12) 0.0951(6) Uani 1 1 d .
C46 C 1.3133(6) -0.3107(4) 0.6380(5) 0.099(3) Uani 1 1 d .
H46A H 1.2687 -0.2861 0.6578 0.118 Uiso 1 1 calc R
H46B H 1.2723 -0.3251 0.5877 0.118 Uiso 1 1 calc R
Cl7 Cl 0.73613(16) -0.14109(10) 0.73424(10) 0.0838(5) Uani 1 1 d .
Cl8 Cl 0.9294(2) -0.16275(12) 0.69304(11) 0.1078(8) Uani 1 1 d .
C45 C 0.7749(9) -0.1815(4) 0.6687(4) 0.105(3) Uani 1 1 d .
H45A H 0.7489 -0.1619 0.6239 0.126 Uiso 1 1 calc R
H45B H 0.7373 -0.2349 0.6622 0.126 Uiso 1 1 calc R

loop_
_atom_site_aniso_label
_atom_site_aniso_U_11
_atom_site_aniso_U_22
_atom_site_aniso_U_33
_atom_site_aniso_U_23
_atom_site_aniso_U_13
_atom_site_aniso_U_12
O1A 0.0433(16) 0.0226(13) 0.0375(15) 0.0057(11) 0.0243(13) 0.0098(12)
O2A 0.0355(14) 0.0205(12) 0.0326(14) 0.0065(10) 0.0178(11) 0.0081(11)
O3A 0.0246(13) 0.0229(12) 0.0307(13) -0.0051(10) 0.0051(11) 0.0050(10)
O4A 0.0221(12) 0.0206(12) 0.0311(13) -0.0032(10) 0.0073(10) 0.0023(10)
O5A 0.0346(14) 0.0252(13) 0.0231(12) -0.0008(10) 0.0039(11) 0.0120(11)
O6A 0.0377(15) 0.0273(13) 0.0234(13) 0.0012(10) 0.0022(11) 0.0142(12)
O7A 0.073(2) 0.0404(17) 0.0416(17) 0.0205(14) 0.0277(17) 0.0246(16)
O8A 0.0309(16) 0.0431(17) 0.0426(17) -0.0054(14) 0.0019(13) -0.0016(13)
O9A 0.109(3) 0.060(2) 0.0311(18) 0.0030(16) -0.0011(19) 0.028(2)
N1A 0.0333(17) 0.0243(15) 0.0318(16) 0.0050(12) 0.0154(14) 0.0049(13)
N2A 0.0340(17) 0.0222(15) 0.0287(16) 0.0048(12) 0.0135(13) 0.0045(13)
N3A 0.0311(17) 0.0215(15) 0.0307(16) 0.0043(12) 0.0138(13) 0.0059(13)
N4A 0.0253(15) 0.0207(14) 0.0250(15) 0.0012(11) 0.0044(12) 0.0039(12)
N5A 0.0264(16) 0.0222(15) 0.0260(15) -0.0020(12) 0.0042(12) 0.0041(12)
N6A 0.0271(16) 0.0213(14) 0.0270(15) -0.0011(11) 0.0090(12) 0.0044(12)
N7A 0.0280(16) 0.0215(14) 0.0229(14) 0.0020(11) 0.0042(12) 0.0069(12)
N8A 0.0297(17) 0.0273(16) 0.0211(14) 0.0004(12) 0.0027(12) 0.0057(13)
N9A 0.0332(17) 0.0251(15) 0.0262(15) 0.0040(12) 0.0033(13) 0.0104(13)
C1A 0.033(2) 0.0227(17) 0.0276(18) 0.0042(14) 0.0115(15) 0.0057(15)
C2A 0.0286(19) 0.0260(18) 0.0281(18) 0.0071(14) 0.0100(15) 0.0048(15)
C3A 0.0254(18) 0.0241(17) 0.0258(17) 0.0000(13) 0.0068(14) 0.0038(14)
C4A 0.0294(19) 0.0198(16) 0.0268(17) 0.0023(13) 0.0141(15) 0.0066(14)
C5A 0.0254(18) 0.0216(16) 0.0202(16) -0.0008(12) 0.0043(13) 0.0080(14)
C6A 0.0216(17) 0.0160(15) 0.0287(17) -0.0022(13) 0.0083(14) 0.0032(13)
C7A 0.0297(19) 0.0188(16) 0.0264(17) 0.0011(13) 0.0124(15) 0.0065(14)
C8A 0.0244(17) 0.0194(16) 0.0187(15) -0.0023(12) 0.0021(13) 0.0097(13)
C9A 0.0214(17) 0.0186(16) 0.0297(18) -0.0012(13) 0.0075(14) 0.0041(13)
C10A 0.0264(18) 0.0198(16) 0.0215(16) 0.0020(12) 0.0063(14) 0.0027(14)
C11A 0.0283(19) 0.0227(17) 0.0186(16) 0.0003(13) 0.0040(14) 0.0037(14)
C12A 0.0268(18) 0.0234(17) 0.0211(16) 0.0027(13) 0.0055(14) 0.0086(14)
C13A 0.0264(18) 0.0204(16) 0.0245(17) 0.0008(13) 0.0038(14) 0.0049(14)
C14A 0.0262(19) 0.0273(18) 0.0237(17) 0.0032(14) 0.0029(14) 0.0061(15)
C15A 0.0263(18) 0.0248(18) 0.0255(17) -0.0021(14) 0.0063(14) 0.0044(14)
C16A 0.034(2) 0.0226(17) 0.0206(16) 0.0007(13) 0.0086(14) 0.0127(15)
C17A 0.0208(17) 0.0167(15) 0.0339(19) -0.0013(13) 0.0079(14) 0.0035(13)
C18A 0.0301(19) 0.0194(16) 0.0277(17) 0.0045(13) 0.0156(15) 0.0071(14)
C19A 0.0323(19) 0.0227(17) 0.0258(17) -0.0005(13) 0.0075(15) 0.0136(15)
C20A 0.0236(17) 0.0180(16) 0.0276(18) -0.0025(13) 0.0055(14) 0.0040(13)
C21A 0.0264(18) 0.0187(16) 0.0256(17) 0.0021(13) 0.0105(14) 0.0068(14)
C22A 0.0305(19) 0.0262(18) 0.0279(18) 0.0054(14) 0.0121(15) 0.0049(15)
C23A 0.038(2) 0.0296(19) 0.032(2) 0.0113(15) 0.0156(17) 0.0122(17)
C24A 0.036(2) 0.034(2) 0.034(2) 0.0092(16) 0.0157(17) 0.0133(17)
C25A 0.037(2) 0.0246(18) 0.0295(19) 0.0095(14) 0.0121(16) 0.0079(16)
C26A 0.046(2) 0.0250(18) 0.034(2) 0.0105(15) 0.0150(18) 0.0137(17)
C27A 0.036(2) 0.033(2) 0.032(2) 0.0064(16) 0.0148(17) 0.0108(17)
C28A 0.049(3) 0.031(2) 0.034(2) 0.0087(16) 0.0194(19) 0.0098(18)
C29A 0.0253(18) 0.0225(17) 0.0234(17) 0.0034(13) 0.0031(14) 0.0031(14)
C30A 0.0291(19) 0.0274(18) 0.0266(18) -0.0056(14) 0.0046(15) 0.0037(15)
C31A 0.0284(19) 0.0295(19) 0.0306(19) -0.0005(15) 0.0084(16) 0.0050(16)
C32A 0.0269(19) 0.0268(18) 0.0253(17) 0.0042(14) 0.0063(15) 0.0041(15)
C33A 0.0289(19) 0.0260(18) 0.0206(16) -0.0014(13) 0.0030(14) 0.0004(15)
C34A 0.031(2) 0.0216(17) 0.0264(18) 0.0012(13) 0.0053(15) 0.0057(15)
C35A 0.030(2) 0.036(2) 0.035(2) 0.0034(17) 0.0069(17) 0.0049(17)
C36A 0.032(2) 0.033(2) 0.0246(18) 0.0077(14) 0.0088(15) 0.0100(16)
C37A 0.032(2) 0.0292(19) 0.0256(18) 0.0067(14) 0.0059(15) 0.0051(16)
C38A 0.043(2) 0.034(2) 0.0281(19) 0.0047(16) 0.0087(17) 0.0070(18)
C39A 0.042(2) 0.043(2) 0.0273(19) 0.0093(17) 0.0098(17) 0.0175(19)
C40A 0.059(3) 0.040(2) 0.035(2) 0.0092(18) 0.009(2) 0.027(2)
C41A 0.054(3) 0.035(2) 0.0266(19) 0.0033(16) 0.0069(18) 0.020(2)
C42A 0.069(3) 0.056(3) 0.030(2) 0.012(2) 0.011(2) 0.031(3)
O1 0.0261(14) 0.0237(13) 0.0434(16) 0.0091(11) 0.0056(12) 0.0058(11)
O2 0.0270(14) 0.0245(13) 0.0417(15) 0.0093(11) 0.0016(12) 0.0041(11)
O3 0.0249(13) 0.0216(12) 0.0317(13) -0.0044(10) 0.0099(11) 0.0055(10)
O4 0.0262(14) 0.0272(13) 0.0396(15) -0.0078(11) 0.0090(12) 0.0041(11)
O5 0.0339(15) 0.0278(13) 0.0247(13) 0.0009(10) 0.0090(11) -0.0031(11)
O6 0.0348(15) 0.0274(13) 0.0239(13) -0.0034(10) 0.0128(11) -0.0040(11)
O7 0.052(2) 0.0395(17) 0.0434(17) 0.0212(14) 0.0061(15) 0.0046(15)
O8 0.068(2) 0.0424(18) 0.0418(17) -0.0040(14) 0.0114(16) 0.0293(17)
O9 0.093(3) 0.076(3) 0.0317(18) 0.0049(17) 0.0227(19) 0.009(2)
N1 0.0287(17) 0.0272(16) 0.0349(17) 0.0083(13) 0.0065(14) 0.0060(13)
N2 0.0322(18) 0.0261(16) 0.0337(17) 0.0047(13) 0.0047(14) 0.0072(14)
N3 0.0287(17) 0.0230(15) 0.0358(17) 0.0051(13) 0.0083(14) 0.0074(13)
N4 0.0274(16) 0.0261(15) 0.0268(15) -0.0031(12) 0.0078(13) 0.0068(13)
N5 0.0279(16) 0.0251(15) 0.0232(14) 0.0004(11) 0.0094(12) 0.0072(13)
N6 0.0257(16) 0.0235(15) 0.0234(14) -0.0012(11) 0.0045(12) 0.0076(12)
N7 0.0317(17) 0.0247(15) 0.0253(15) 0.0009(12) 0.0099(13) 0.0032(13)
N8 0.0335(18) 0.0275(16) 0.0282(16) 0.0047(12) 0.0126(14) 0.0032(13)
N9 0.0333(17) 0.0281(16) 0.0241(15) 0.0021(12) 0.0106(13) 0.0060(13)
C1 0.0295(19) 0.0271(18) 0.0311(19) 0.0045(15) 0.0077(16) 0.0086(15)
C2 0.033(2) 0.0307(19) 0.0294(19) 0.0056(15) 0.0106(16) 0.0104(16)
C3 0.0290(19) 0.0248(18) 0.0306(19) 0.0053(14) 0.0098(15) 0.0060(15)
C4 0.0226(18) 0.0200(17) 0.0333(19) 0.0040(14) 0.0025(15) 0.0016(14)
C5 0.0219(17) 0.0284(18) 0.0239(17) 0.0000(14) 0.0054(14) -0.0002(14)
C6 0.0240(18) 0.0234(17) 0.0290(18) -0.0052(14) 0.0062(15) 0.0015(14)
C7 0.0241(18) 0.0195(16) 0.035(2) 0.0010(14) 0.0058(15) 0.0032(14)
C8 0.0279(19) 0.0203(17) 0.0253(17) 0.0004(13) 0.0066(15) -0.0023(14)
C9 0.0217(17) 0.0244(17) 0.0323(19) -0.0048(14) 0.0076(15) 0.0011(14)
C10 0.0280(19) 0.0237(17) 0.0240(17) 0.0012(13) 0.0077(14) 0.0038(15)
C11 0.0316(19) 0.0230(17) 0.0199(16) 0.0022(13) 0.0061(14) 0.0068(15)
C12 0.0268(18) 0.0222(16) 0.0193(16) 0.0002(12) 0.0055(14) 0.0054(14)
C13 0.0290(19) 0.0225(17) 0.0287(18) -0.0015(14) 0.0109(15) 0.0022(14)
C14 0.0298(19) 0.0240(17) 0.0290(18) 0.0023(14) 0.0126(15) 0.0064(15)
C15 0.0301(19) 0.0222(17) 0.0308(19) -0.0019(14) 0.0141(15) 0.0029(15)
C16 0.0282(18) 0.0205(16) 0.0227(17) -0.0028(13) 0.0093(14) -0.0016(14)
C17 0.0265(19) 0.0200(17) 0.039(2) -0.0025(14) 0.0143(16) 0.0041(14)
C18 0.0220(17) 0.0189(16) 0.0311(18) 0.0037(13) 0.0036(14) 0.0036(14)
C19 0.0274(18) 0.0233(17) 0.0241(17) 0.0017(13) 0.0088(14) 0.0035(14)
C20 0.0208(17) 0.0182(15) 0.0258(17) -0.0016(13) 0.0072(14) 0.0027(13)
C21 0.0234(17) 0.0189(16) 0.0270(17) 0.0010(13) 0.0038(14) 0.0017(14)
C22 0.033(2) 0.0300(19) 0.0287(19) 0.0060(15) 0.0080(16) 0.0092(16)
C23 0.029(2) 0.037(2) 0.035(2) 0.0077(17) 0.0060(16) 0.0102(17)
C24 0.034(2) 0.033(2) 0.039(2) 0.0137(17) 0.0128(18) 0.0047(17)
C25 0.035(2) 0.0304(19) 0.0305(19) 0.0084(15) 0.0106(16) 0.0106(17)
C26 0.032(2) 0.0280(19) 0.033(2) 0.0081(15) 0.0049(16) 0.0060(16)
C27 0.034(2) 0.0273(19) 0.035(2) 0.0088(15) 0.0117(17) 0.0069(16)
C28 0.040(2) 0.035(2) 0.037(2) 0.0105(17) 0.0054(18) 0.0088(18)
C29 0.034(2) 0.0218(17) 0.0249(17) 0.0046(13) 0.0103(15) 0.0105(15)
C30 0.033(2) 0.0236(17) 0.0232(17) 0.0020(13) 0.0106(15) 0.0063(15)
C31 0.040(2) 0.0216(17) 0.0256(18) 0.0034(14) 0.0124(16) 0.0078(16)
C32 0.038(2) 0.0273(18) 0.0234(17) 0.0044(14) 0.0126(16) 0.0120(16)
C33 0.033(2) 0.031(2) 0.032(2) 0.0004(15) 0.0090(16) 0.0087(16)
C34 0.035(2) 0.0263(18) 0.0306(19) -0.0018(15) 0.0074(16) 0.0092(16)
C35 0.046(2) 0.038(2) 0.032(2) 0.0042(17) 0.0160(18) 0.0180(19)
C36 0.0290(19) 0.033(2) 0.0263(18) 0.0061(15) 0.0096(15) 0.0078(16)
C37 0.042(2) 0.036(2) 0.036(2) 0.0043(17) 0.0147(19) -0.0011(18)
C38 0.049(3) 0.043(3) 0.040(2) 0.0137(19) 0.016(2) -0.003(2)
C39 0.037(2) 0.049(3) 0.030(2) 0.0089(18) 0.0108(18) 0.0070(19)
C40 0.037(2) 0.039(2) 0.030(2) 0.0030(16) 0.0102(17) 0.0097(18)
C41 0.034(2) 0.0298(19) 0.0285(19) 0.0065(15) 0.0113(16) 0.0087(16)
C42 0.055(3) 0.064(3) 0.039(3) 0.013(2) 0.015(2) 0.000(3)
Cl1 0.0722(15) 0.235(4) 0.197(3) -0.017(3) 0.0260(18) 0.017(2)
Cl2 0.0731(13) 0.249(3) 0.1120(17) 0.063(2) 0.0419(12) 0.0600(18)
C43 0.082(7) 0.115(8) 0.44(2) 0.086(12) 0.105(11) 0.036(6)
Cl3 0.0775(11) 0.0867(11) 0.0629(9) -0.0065(8) 0.0081(8) 0.0160(9)
Cl4 0.0841(11) 0.0982(12) 0.0731(10) 0.0368(9) 0.0362(9) 0.0359(10)
C44 0.079(4) 0.052(3) 0.049(3) 0.002(2) 0.013(3) 0.021(3)
Cl5 0.0620(10) 0.0830(12) 0.1293(16) 0.0333(11) 0.0245(10) 0.0233(9)
Cl6 0.0912(13) 0.0904(12) 0.1391(17) 0.0633(12) 0.0599(12) 0.0532(11)
C46 0.074(5) 0.090(5) 0.148(7) 0.072(5) 0.044(5) 0.034(4)
Cl7 0.0847(12) 0.0662(10) 0.0916(12) -0.0076(8) 0.0113(9) 0.0245(9)
Cl8 0.193(2) 0.1049(14) 0.0912(13) 0.0514(11) 0.0920(15) 0.0933(16)
C45 0.178(9) 0.046(4) 0.069(4) -0.003(3) 0.042(5) -0.003(4)

loop_
_atom_type_symbol
_atom_type_description
_atom_type_scat_dispersion_real
_atom_type_scat_dispersion_imag
_atom_type_scat_source
C C 0.0033 0.0016 'International Tables Vol C Tables 4.2.6.8 and 6.1.1.4'
H H 0.0000 0.0000 'International Tables Vol C Tables 4.2.6.8 and 6.1.1.4'
Cl Cl 0.1484 0.1585 'International Tables Vol C Tables 4.2.6.8 and 6.1.1.4'
N N 0.0061 0.0033 'International Tables Vol C Tables 4.2.6.8 and 6.1.1.4'
O O 0.0106 0.0060 'International Tables Vol C Tables 4.2.6.8 and 6.1.1.4'

loop_
_geom_angle_atom_site_label_1
_geom_angle_atom_site_label_2
_geom_angle_atom_site_label_3
_geom_angle
C1A O1A C18A 117.3(3)
C3A O2A C4A 116.2(3)
C12A O3A C20A 115.6(3)
C10A O4A C6A 116.8(3)
C13A O5A C8A 116.5(3)
C15A O6A C16A 116.6(3)
C1A N1A C2A 113.7(3)
C3A N2A C2A 113.4(3)
C1A N3A C3A 112.5(3)
C10A N4A C11A 114.0(3)
C12A N5A C11A 112.9(3)
C12A N6A C10A 112.3(3)
C15A N7A C13A 113.0(3)
C13A N8A C14A 113.9(3)
C15A N9A C14A 113.2(3)
N1A C1A O1A 114.0(3)
N3A C1A O1A 118.5(3)
N3A C1A N1A 127.5(3)
N1A C2A N2A 125.3(3)
N1A C2A C22A 117.2(3)
N2A C2A C22A 117.5(3)
N2A C3A O2A 113.8(3)
N3A C3A O2A 118.6(3)
N3A C3A N2A 127.6(3)
C5A C4A O2A 117.5(3)
C9A C4A O2A 119.4(3)
C9A C4A C5A 123.1(3)
C4A C5A H5A 121.6
C6A C5A C4A 116.7(3)
C6A C5A H5A 121.6
C5A C6A O4A 118.3(3)
C5A C6A C7A 123.1(3)
C7A C6A O4A 118.5(3)
C6A C7A H7A 121.4
C6A C7A C8A 117.2(3)
C8A C7A H7A 121.4
C7A C8A O5A 117.9(3)
C9A C8A O5A 119.9(3)
C9A C8A C7A 122.1(3)
C4A C9A C8A 117.6(3)
C4A C9A H9A 121.2
C8A C9A H9A 121.2
N4A C10A O4A 113.2(3)
N6A C10A O4A 119.6(3)
N6A C10A N4A 127.2(3)
N4A C11A N5A 125.2(3)
N4A C11A C29A 116.5(3)
N5A C11A C29A 118.3(3)
N5A C12A O3A 114.0(3)
N6A C12A O3A 117.5(3)
N6A C12A N5A 128.4(3)
N7A C13A O5A 118.6(3)
N7A C13A N8A 126.8(3)
N8A C13A O5A 114.6(3)
N8A C14A N9A 125.5(3)
N8A C14A C36A 117.7(3)
N9A C14A C36A 116.8(3)
N7A C15A O6A 118.7(3)
N7A C15A N9A 127.6(3)
N9A C15A O6A 113.6(3)
C17A C16A O6A 119.3(3)
C21A C16A O6A 117.8(3)
C21A C16A C17A 122.8(3)
C16A C17A H17A 121.4
C18A C17A C16A 117.2(3)
C18A C17A H17A 121.4
C17A C18A O1A 118.4(3)
C17A C18A C19A 122.7(3)
C19A C18A O1A 118.8(3)
C18A C19A H19A 121.4
C20A C19A C18A 117.2(3)
C20A C19A H19A 121.4
C19A C20A O3A 118.9(3)
C19A C20A C21A 123.1(3)
C21A C20A O3A 118.0(3)
C16A C21A C20A 116.9(3)
C16A C21A H21A 121.6
C20A C21A H21A 121.6
C23A C22A C2A 120.1(3)
C23A C22A C27A 119.9(3)
C27A C22A C2A 120.0(3)
C22A C23A H23A 120.3
C24A C23A C22A 119.5(4)
C24A C23A H23A 120.3
C23A C24A H24A 119.8
C25A C24A C23A 120.5(4)
C25A C24A H24A 119.8
C24A C25A C26A 120.7(3)
C24A C25A C28A 118.3(4)
C26A C25A C28A 121.0(3)
C25A C26A H26A 120.0
C25A C26A C27A 120.1(4)
C27A C26A H26A 120.0
C22A C27A H27A 120.3
C26A C27A C22A 119.4(4)
C26A C27A H27A 120.3
O7A C28A C25A 125.1(4)
O7A C28A H28A 117.5
C25A C28A H28A 117.5
C30A C29A C11A 119.0(3)
C34A C29A C11A 120.8(3)
C34A C29A C30A 120.1(3)
C29A C30A H30A 120.1
C31A C30A C29A 119.9(3)
C31A C30A H30A 120.1
C30A C31A H31A 119.9
C30A C31A C32A 120.3(4)
C32A C31A H31A 119.9
C31A C32A C35A 119.1(4)
C33A C32A C31A 119.8(3)
C33A C32A C35A 121.1(3)
C32A C33A H33A 119.8
C34A C33A C32A 120.4(3)
C34A C33A H33A 119.8
C29A C34A H34A 120.2
C33A C34A C29A 119.5(4)
C33A C34A H34A 120.2
O8A C35A C32A 125.3(4)
O8A C35A H35A 117.4
C32A C35A H35A 117.4
C37A C36A C14A 120.2(3)
C37A C36A C41A 119.6(3)
C41A C36A C14A 120.2(3)
C36A C37A H37A 119.7
C38A C37A C36A 120.5(4)
C38A C37A H37A 119.7
C37A C38A H38A 120.1
C37A C38A C39A 119.8(4)
C39A C38A H38A 120.1
C38A C39A C40A 119.9(4)
C38A C39A C42A 120.0(4)
C40A C39A C42A 120.1(4)
C39A C40A H40A 120.0
C41A C40A C39A 120.0(4)
C41A C40A H40A 120.0
C36A C41A H41A 120.0
C40A C41A C36A 120.1(4)
C40A C41A H41A 120.0
O9A C42A C39A 124.1(5)
O9A C42A H42A 117.9
C39A C42A H42A 117.9
C1 O1 C18 116.1(3)
C3 O2 C4 117.3(3)
C12 O3 C20 117.0(3)
C10 O4 C6 115.8(3)
C13 O5 C8 116.4(3)
C15 O6 C16 117.4(3)
C1 N1 C2 113.6(3)
C3 N2 C2 113.5(3)
C3 N3 C1 112.1(3)
C10 N4 C11 113.5(3)
C12 N5 C11 113.9(3)
C12 N6 C10 112.3(3)
C13 N7 C15 111.7(3)
C13 N8 C14 112.9(3)
C15 N9 C14 113.8(3)
N1 C1 O1 113.8(3)
N1 C1 N3 127.9(4)
N3 C1 O1 118.3(3)
N1 C2 N2 125.2(3)
N1 C2 C22 116.8(3)
N2 C2 C22 118.0(3)
N2 C3 O2 113.8(3)
N2 C3 N3 127.6(3)
N3 C3 O2 118.6(3)
C5 C4 O2 119.0(3)
C5 C4 C9 122.3(3)
C9 C4 O2 118.7(3)
C4 C5 H5 121.0
C6 C5 C4 118.1(3)
C6 C5 H5 121.0
C5 C6 O4 119.8(3)
C5 C6 C7 122.1(3)
C7 C6 O4 118.1(3)
C6 C7 H7 121.2
C8 C7 C6 117.5(3)
C8 C7 H7 121.2
C7 C8 O5 118.4(3)
C7 C8 C9 122.7(3)
C9 C8 O5 118.9(3)
C4 C9 H9 121.4
C8 C9 C4 117.3(3)
C8 C9 H9 121.4
N4 C10 O4 114.6(3)
N4 C10 N6 127.6(3)
N6 C10 O4 117.8(3)
N4 C11 C29 119.0(3)
N5 C11 N4 124.8(3)
N5 C11 C29 116.2(3)
N5 C12 O3 113.0(3)
N6 C12 O3 119.0(3)
N6 C12 N5 127.9(3)
N7 C13 O5 117.7(3)
N7 C13 N8 128.4(3)
N8 C13 O5 113.9(3)
N8 C14 C36 117.6(3)
N9 C14 N8 125.2(3)
N9 C14 C36 117.2(3)
N7 C15 O6 117.7(3)
N9 C15 O6 114.2(3)
N9 C15 N7 128.1(3)
C17 C16 O6 119.8(3)
C21 C16 O6 117.5(3)
C21 C16 C17 122.6(3)
C16 C17 H17 121.5
C18 C17 C16 117.1(3)
C18 C17 H17 121.5
C17 C18 O1 119.3(3)
C17 C18 C19 123.4(3)
C19 C18 O1 117.3(3)
C18 C19 H19 121.5
C18 C19 C20 117.0(3)
C20 C19 H19 121.5
C19 C20 O3 118.4(3)
C21 C20 O3 118.9(3)
C21 C20 C19 122.7(3)
C16 C21 C20 117.3(3)
C16 C21 H21 121.4
C20 C21 H21 121.4
C23 C22 C2 120.4(4)
C27 C22 C2 120.0(3)
C27 C22 C23 119.6(4)
C22 C23 H23 119.9
C24 C23 C22 120.3(4)
C24 C23 H23 119.9
C23 C24 H24 120.0
C23 C24 C25 119.9(4)
C25 C24 H24 120.0
C24 C25 C26 120.2(4)
C24 C25 C28 120.8(4)
C26 C25 C28 119.0(4)
C25 C26 H26 119.8
C27 C26 C25 120.4(4)
C27 C26 H26 119.8
C22 C27 H27 120.3
C26 C27 C22 119.5(4)
C26 C27 H27 120.3
O7 C28 C25 124.7(4)
O7 C28 H28 117.6
C25 C28 H28 117.6
C30 C29 C11 120.7(3)
C34 C29 C11 119.4(3)
C34 C29 C30 119.8(3)
C29 C30 H30 120.2
C31 C30 C29 119.5(4)
C31 C30 H30 120.2
C30 C31 H31 119.7
C30 C31 C32 120.6(3)
C32 C31 H31 119.7
C31 C32 C33 119.9(4)
C31 C32 C35 121.1(4)
C33 C32 C35 118.9(4)
C32 C33 H33 120.0
C34 C33 C32 120.0(4)
C34 C33 H33 120.0
C29 C34 H34 120.0
C33 C34 C29 120.0(3)
C33 C34 H34 120.0
O8 C35 C32 124.5(4)
O8 C35 H35 117.8
C32 C35 H35 117.8
C37 C36 C14 120.9(4)
C37 C36 C41 119.6(3)
C41 C36 C14 119.4(3)
C36 C37 H37 120.1
C38 C37 C36 119.9(4)
C38 C37 H37 120.1
C37 C38 H38 119.8
C39 C38 C37 120.4(4)
C39 C38 H38 119.8
C38 C39 C40 119.5(4)
C38 C39 C42 120.9(4)
C40 C39 C42 119.6(4)
C39 C40 H40 119.7
C41 C40 C39 120.6(4)
C41 C40 H40 119.7
C36 C41 H41 120.0
C40 C41 C36 119.9(4)
C40 C41 H41 120.0
O9 C42 C39 124.8(5)
O9 C42 H42 117.6
C39 C42 H42 117.6
Cl1 C43 H43A 106.3
Cl1 C43 H43B 106.3
Cl2 C43 Cl1 124.3(7)
Cl2 C43 H43A 106.3
Cl2 C43 H43B 106.3
H43A C43 H43B 106.4
Cl3 C44 H44A 109.2
Cl3 C44 H44B 109.2
Cl4 C44 Cl3 112.1(3)
Cl4 C44 H44A 109.2
Cl4 C44 H44B 109.2
H44A C44 H44B 107.9
Cl5 C46 H46A 108.7
Cl5 C46 H46B 108.7
Cl6 C46 Cl5 114.3(4)
Cl6 C46 H46A 108.7
Cl6 C46 H46B 108.7
H46A C46 H46B 107.6
Cl7 C45 Cl8 110.3(4)
Cl7 C45 H45A 109.6
Cl7 C45 H45B 109.6
Cl8 C45 H45A 109.6
Cl8 C45 H45B 109.6
H45A C45 H45B 108.1

loop_
_geom_bond_atom_site_label_1
_geom_bond_atom_site_label_2
_geom_bond_distance
O1A C1A 1.347(4)
O1A C18A 1.414(4)
O2A C3A 1.348(4)
O2A C4A 1.409(4)
O3A C12A 1.357(4)
O3A C20A 1.415(4)
O4A C6A 1.403(4)
O4A C10A 1.341(4)
O5A C8A 1.407(4)
O5A C13A 1.344(4)
O6A C15A 1.347(4)
O6A C16A 1.412(4)
O7A C28A 1.205(5)
O8A C35A 1.204(5)
O9A C42A 1.201(6)
N1A C1A 1.327(5)
N1A C2A 1.343(5)
N2A C2A 1.343(5)
N2A C3A 1.330(5)
N3A C1A 1.326(5)
N3A C3A 1.329(5)
N4A C10A 1.330(5)
N4A C11A 1.337(4)
N5A C11A 1.348(5)
N5A C12A 1.327(5)
N6A C10A 1.326(5)
N6A C12A 1.321(4)
N7A C13A 1.329(4)
N7A C15A 1.319(5)
N8A C13A 1.332(4)
N8A C14A 1.337(5)
N9A C14A 1.342(5)
N9A C15A 1.333(5)
C2A C22A 1.474(5)
C4A C5A 1.385(5)
C4A C9A 1.378(5)
C5A H5A 0.9300
C5A C6A 1.380(5)
C6A C7A 1.383(5)
C7A H7A 0.9300
C7A C8A 1.392(5)
C8A C9A 1.381(5)
C9A H9A 0.9300
C11A C29A 1.482(5)
C14A C36A 1.488(5)
C16A C17A 1.382(5)
C16A C21A 1.380(5)
C17A H17A 0.9300
C17A C18A 1.378(5)
C18A C19A 1.383(5)
C19A H19A 0.9300
C19A C20A 1.373(5)
C20A C21A 1.383(5)
C21A H21A 0.9300
C22A C23A 1.394(5)
C22A C27A 1.408(5)
C23A H23A 0.9300
C23A C24A 1.385(5)
C24A H24A 0.9300
C24A C25A 1.377(5)
C25A C26A 1.381(6)
C25A C28A 1.485(5)
C26A H26A 0.9300
C26A C27A 1.386(5)
C27A H27A 0.9300
C28A H28A 0.9300
C29A C30A 1.397(5)
C29A C34A 1.393(5)
C30A H30A 0.9300
C30A C31A 1.380(5)
C31A H31A 0.9300
C31A C32A 1.391(5)
C32A C33A 1.390(5)
C32A C35A 1.466(5)
C33A H33A 0.9300
C33A C34A 1.389(5)
C34A H34A 0.9300
C35A H35A 0.9300
C36A C37A 1.387(5)
C36A C41A 1.392(5)
C37A H37A 0.9300
C37A C38A 1.386(5)
C38A H38A 0.9300
C38A C39A 1.389(6)
C39A C40A 1.392(6)
C39A C42A 1.481(6)
C40A H40A 0.9300
C40A C41A 1.388(6)
C41A H41A 0.9300
C42A H42A 0.9300
O1 C1 1.352(5)
O1 C18 1.416(4)
O2 C3 1.352(4)
O2 C4 1.407(4)
O3 C12 1.353(4)
O3 C20 1.404(4)
O4 C6 1.408(4)
O4 C10 1.359(4)
O5 C8 1.410(4)
O5 C13 1.354(4)
O6 C15 1.356(4)
O6 C16 1.411(4)
O7 C28 1.197(5)
O8 C35 1.213(5)
O9 C42 1.216(6)
N1 C1 1.321(5)
N1 C2 1.345(5)
N2 C2 1.345(5)
N2 C3 1.329(5)
N3 C1 1.334(5)
N3 C3 1.333(5)
N4 C10 1.328(5)
N4 C11 1.343(5)
N5 C11 1.338(4)
N5 C12 1.323(5)
N6 C10 1.329(4)
N6 C12 1.316(5)
N7 C13 1.325(5)
N7 C15 1.333(5)
N8 C13 1.327(5)
N8 C14 1.348(5)
N9 C14 1.341(5)
N9 C15 1.315(5)
C2 C22 1.478(5)
C4 C5 1.378(5)
C4 C9 1.384(5)
C5 H5 0.9300
C5 C6 1.378(5)
C6 C7 1.383(5)
C7 H7 0.9300
C7 C8 1.380(5)
C8 C9 1.383(5)
C9 H9 0.9300
C11 C29 1.475(5)
C14 C36 1.481(5)
C16 C17 1.382(5)
C16 C21 1.375(5)
C17 H17 0.9300
C17 C18 1.368(5)
C18 C19 1.370(5)
C19 H19 0.9300
C19 C20 1.383(5)
C20 C21 1.375(5)
C21 H21 0.9300
C22 C23 1.400(5)
C22 C27 1.397(6)
C23 H23 0.9300
C23 C24 1.380(6)
C24 H24 0.9300
C24 C25 1.384(6)
C25 C26 1.389(5)
C25 C28 1.483(5)
C26 H26 0.9300
C26 C27 1.386(5)
C27 H27 0.9300
C28 H28 0.9300
C29 C30 1.399(5)
C29 C34 1.399(5)
C30 H30 0.9300
C30 C31 1.383(5)
C31 H31 0.9300
C31 C32 1.388(6)
C32 C33 1.393(5)
C32 C35 1.471(5)
C33 H33 0.9300
C33 C34 1.383(5)
C34 H34 0.9300
C35 H35 0.9300
C36 C37 1.391(5)
C36 C41 1.400(5)
C37 H37 0.9300
C37 C38 1.387(6)
C38 H38 0.9300
C38 C39 1.383(6)
C39 C40 1.393(6)
C39 C42 1.479(6)
C40 H40 0.9300
C40 C41 1.372(5)
C41 H41 0.9300
C42 H42 0.9300
Cl1 C43 1.768(11)
Cl2 C43 1.592(12)
C43 H43A 0.9700
C43 H43B 0.9700
Cl3 C44 1.761(6)
Cl4 C44 1.748(6)
C44 H44A 0.9700
C44 H44B 0.9700
Cl5 C46 1.727(7)
Cl6 C46 1.719(6)
C46 H46A 0.9700
C46 H46B 0.9700
Cl7 C45 1.731(8)
Cl8 C45 1.787(10)
C45 H45A 0.9700
C45 H45B 0.9700
